data_1502423
loop_
_publ_author_name
'Li, Yang'
'Cao, Rui'
'Lippard, Stephen J.'

_publ_section_title
;
 Design and synthesis of a novel triptycene-based ligand for modeling
 carboxylate-bridged diiron enzyme active sites.
;
_journal_issue 19
_journal_name_full 'Organic letters'
_journal_page_first 5052
_journal_page_last 5055
_journal_paper_doi 10.1021/ol201882v
_journal_volume 13
_journal_year 2011
_chemical_formula_sum 'C66.5 H44 Cl3 F6 Fe2 N2 O17 S2'
_chemical_formula_weight 1539.21
_chemical_name_systematic
; 
 ? 
;
_space_group_IT_number 19
_symmetry_cell_setting orthorhombic
_symmetry_space_group_name_Hall 'P 2ac 2ab'
_symmetry_space_group_name_H-M 'P 21 21 21'
_atom_sites_solution_hydrogens geom
_atom_sites_solution_primary direct
_atom_sites_solution_secondary difmap
_audit_creation_method SHELXL-97
_cell_angle_alpha 90.00
_cell_angle_beta 90.00
_cell_angle_gamma 90.00
_cell_formula_units_Z 4
_cell_length_a 15.8758(8)
_cell_length_b 20.1039(10)
_cell_length_c 21.5485(11)
_cell_measurement_reflns_used 9479
_cell_measurement_temperature 100(2)
_cell_measurement_theta_max 24.62
_cell_measurement_theta_min 2.28
_cell_volume 6877.5(6)
_computing_cell_refinement 'Bruker SMART'
_computing_data_collection 'Bruker SMART'
_computing_data_reduction 'Bruker SAINT'
_computing_molecular_graphics 'Bruker SHELXTL'
_computing_publication_material 'Bruker SHELXTL'
_computing_structure_refinement 'SHELXL-97 (Sheldrick, 1997)'
_computing_structure_solution 'SHELXS-97 (Sheldrick, 1990)'
_diffrn_ambient_temperature 100(2)
_diffrn_measured_fraction_theta_full 0.999
_diffrn_measured_fraction_theta_max 0.999
_diffrn_measurement_device_type 'CCD area detector'
_diffrn_measurement_method 'phi and omega scans'
_diffrn_radiation_monochromator graphite
_diffrn_radiation_source 'fine-focus sealed tube'
_diffrn_radiation_type MoK\a
_diffrn_radiation_wavelength 0.71073
_diffrn_reflns_av_R_equivalents 0.0474
_diffrn_reflns_av_sigmaI/netI 0.0288
_diffrn_reflns_limit_h_max 18
_diffrn_reflns_limit_h_min -18
_diffrn_reflns_limit_k_max 23
_diffrn_reflns_limit_k_min -23
_diffrn_reflns_limit_l_max 25
_diffrn_reflns_limit_l_min -25
_diffrn_reflns_number 108823
_diffrn_reflns_theta_full 24.83
_diffrn_reflns_theta_max 24.83
_diffrn_reflns_theta_min 1.59
_exptl_absorpt_coefficient_mu 0.685
_exptl_absorpt_correction_T_max 0.9043
_exptl_absorpt_correction_T_min 0.8752
_exptl_absorpt_correction_type multi-scan
_exptl_absorpt_process_details SADABS
_exptl_crystal_colour red
_exptl_crystal_density_diffrn 1.487
_exptl_crystal_density_method 'not measured'
_exptl_crystal_description block
_exptl_crystal_F_000 3128
_exptl_crystal_size_max 0.20
_exptl_crystal_size_mid 0.16
_exptl_crystal_size_min 0.15
_refine_diff_density_max 3.850
_refine_diff_density_min -1.419
_refine_diff_density_rms 0.156
_refine_ls_abs_structure_details 'Flack H D (1983), Acta Cryst. A39, 876-881'
_refine_ls_abs_structure_Flack 0.01(2)
_refine_ls_extinction_method none
_refine_ls_goodness_of_fit_ref 1.061
_refine_ls_hydrogen_treatment constr
_refine_ls_matrix_type full
_refine_ls_number_parameters 875
_refine_ls_number_reflns 11873
_refine_ls_number_restraints 0
_refine_ls_restrained_S_all 1.061
_refine_ls_R_factor_all 0.0878
_refine_ls_R_factor_gt 0.0820
_refine_ls_shift/su_max 0.001
_refine_ls_shift/su_mean 0.000
_refine_ls_structure_factor_coef Fsqd
_refine_ls_weighting_details 'calc w=1/[\s^2^(Fo^2^)+(0.1455P)^2^+33.6857P] where P=(Fo^2^+2Fc^2^)/3'
_refine_ls_weighting_scheme calc
_refine_ls_wR_factor_gt 0.2238
_refine_ls_wR_factor_ref 0.2311
_reflns_number_gt 10955
_reflns_number_total 11873
_reflns_threshold_expression >2sigma(I)
_cod_data_source_file ol201882v_si_005.cif
_cod_data_source_block yang03s
_cod_depositor_comments
;
The following automatic conversions were performed:

'_symmetry_cell_setting' value 'Orthorhombic' changed to
'orthorhombic' according to
/home/saulius/struct/CIF-dictionaries/cif_core.dic dictionary named
'cif_core.dic' version 2.4.1 from 2010-06-29.

Automatic conversion script
Id: cif_fix_values 1715 2011-07-08 13:25:40Z adriana 
;
_cod_original_sg_symbol_H-M P2(1)2(1)2(1)
_cod_original_formula_sum 'C66.50 H44 Cl3 F6 Fe2 N2 O17 S2'
_cod_database_code 1502423

loop_
_symmetry_equiv_pos_as_xyz
'x, y, z'
'-x+1/2, -y, z+1/2'
'-x, y+1/2, -z+1/2'
'x+1/2, -y+1/2, -z'

loop_
_atom_site_label
_atom_site_type_symbol
_atom_site_fract_x
_atom_site_fract_y
_atom_site_fract_z
_atom_site_U_iso_or_equiv
_atom_site_adp_type
_atom_site_occupancy
_atom_site_symmetry_multiplicity
_atom_site_calc_flag
_atom_site_refinement_flags
C1 C 0.3990(4) 0.6461(3) 0.7307(3) 0.0192(14) Uani 1 1 d .
H1 H 0.4478 0.6488 0.7599 0.023 Uiso 1 1 calc R
C2 C 0.3137(4) 0.6499(3) 0.7618(3) 0.0206(14) Uani 1 1 d .
C3 C 0.3007(5) 0.6560(4) 0.8260(4) 0.0289(17) Uani 1 1 d .
H3 H 0.3469 0.6580 0.8539 0.035 Uiso 1 1 calc R
C4 C 0.2176(5) 0.6590(4) 0.8476(4) 0.0356(19) Uani 1 1 d .
H4 H 0.2073 0.6626 0.8908 0.043 Uiso 1 1 calc R
C5 C 0.1496(5) 0.6567(4) 0.8064(4) 0.0337(18) Uani 1 1 d .
H5 H 0.0936 0.6590 0.8218 0.040 Uiso 1 1 calc R
C6 C 0.1641(5) 0.6512(4) 0.7426(5) 0.036(2) Uani 1 1 d .
H6 H 0.1180 0.6504 0.7144 0.043 Uiso 1 1 calc R
C7 C 0.2457(5) 0.6469(3) 0.7208(4) 0.0250(16) Uani 1 1 d .
C8 C 0.2737(5) 0.6382(4) 0.6538(4) 0.0285(17) Uani 1 1 d .
H8 H 0.2250 0.6353 0.6245 0.034 Uiso 1 1 calc R
C9 C 0.3296(4) 0.5776(4) 0.6506(3) 0.0237(15) Uani 1 1 d .
C10 C 0.3198(5) 0.5234(4) 0.6106(4) 0.0281(17) Uani 1 1 d .
H10 H 0.2743 0.5226 0.5820 0.034 Uiso 1 1 calc R
C11 C 0.3759(5) 0.4708(4) 0.6126(3) 0.0280(16) Uani 1 1 d .
H11 H 0.3698 0.4343 0.5850 0.034 Uiso 1 1 calc R
C12 C 0.4413(5) 0.4717(4) 0.6554(4) 0.0258(16) Uani 1 1 d .
C13 C 0.4495(5) 0.5271(4) 0.6962(3) 0.0238(15) Uani 1 1 d .
C14 C 0.3949(4) 0.5813(3) 0.6927(3) 0.0216(15) Uani 1 1 d .
C15 C 0.3299(5) 0.6984(4) 0.6407(3) 0.0253(16) Uani 1 1 d .
C16 C 0.3164(5) 0.7451(4) 0.5935(4) 0.0289(17) Uani 1 1 d .
H16 H 0.2708 0.7397 0.5653 0.035 Uiso 1 1 calc R
C17 C 0.3705(5) 0.7997(4) 0.5882(3) 0.0280(16) Uani 1 1 d .
H17 H 0.3615 0.8327 0.5573 0.034 Uiso 1 1 calc R
C18 C 0.4375(5) 0.8044(4) 0.6291(3) 0.0247(15) Uani 1 1 d .
C19 C 0.4498(4) 0.7547(3) 0.6745(3) 0.0184(14) Uani 1 1 d .
C20 C 0.3970(4) 0.7013(3) 0.6811(3) 0.0218(15) Uani 1 1 d .
C21 C 0.5085(5) 0.4275(4) 0.6724(3) 0.0286(16) Uani 1 1 d .
H21 H 0.5219 0.3859 0.6541 0.034 Uiso 1 1 calc R
C22 C 0.5486(5) 0.4577(3) 0.7199(3) 0.0232(15) Uani 1 1 d .
C23 C 0.6179(5) 0.4354(3) 0.7583(3) 0.0239(15) Uani 1 1 d .
C24 C 0.7221(5) 0.3746(4) 0.7866(4) 0.0283(17) Uani 1 1 d .
C25 C 0.7847(6) 0.3254(4) 0.7915(4) 0.038(2) Uani 1 1 d .
H25 H 0.7883 0.2888 0.7636 0.046 Uiso 1 1 calc R
C26 C 0.8405(6) 0.3342(4) 0.8398(5) 0.039(2) Uani 1 1 d .
H26 H 0.8852 0.3032 0.8446 0.047 Uiso 1 1 calc R
C27 C 0.8342(6) 0.3864(5) 0.8816(5) 0.042(2) Uani 1 1 d .
H27 H 0.8735 0.3893 0.9147 0.050 Uiso 1 1 calc R
C28 C 0.7697(5) 0.4361(4) 0.8759(4) 0.0269(16) Uani 1 1 d .
C29 C 0.7140(5) 0.4279(4) 0.8261(3) 0.0240(15) Uani 1 1 d .
C30 C 0.7609(5) 0.4930(4) 0.9170(4) 0.0323(18) Uani 1 1 d .
C31 C 0.7963(8) 0.5426(6) 1.0134(5) 0.056(3) Uani 1 1 d .
H31A H 0.8152 0.5840 0.9939 0.083 Uiso 1 1 calc R
H31B H 0.8311 0.5334 1.0499 0.083 Uiso 1 1 calc R
H31C H 0.7373 0.5471 1.0260 0.083 Uiso 1 1 calc R
C32 C 0.5061(5) 0.8511(3) 0.6380(4) 0.0241(16) Uani 1 1 d .
H32 H 0.5175 0.8900 0.6144 0.029 Uiso 1 1 calc R
C33 C 0.5499(4) 0.8277(3) 0.6863(3) 0.0194(14) Uani 1 1 d .
C34 C 0.6230(4) 0.8547(3) 0.7168(3) 0.0200(14) Uani 1 1 d .
C35 C 0.7210(5) 0.9266(4) 0.7363(4) 0.0269(16) Uani 1 1 d .
C36 C 0.7739(5) 0.9805(4) 0.7349(4) 0.0335(19) Uani 1 1 d .
H36 H 0.7674 1.0160 0.7061 0.040 Uiso 1 1 calc R
C37 C 0.8373(5) 0.9792(4) 0.7786(4) 0.0343(19) Uani 1 1 d .
H37 H 0.8772 1.0144 0.7795 0.041 Uiso 1 1 calc R
C38 C 0.8445(5) 0.9274(4) 0.8218(4) 0.0316(18) Uani 1 1 d .
H38 H 0.8877 0.9298 0.8522 0.038 Uiso 1 1 calc R
C39 C 0.7911(5) 0.8731(4) 0.8217(4) 0.0268(16) Uani 1 1 d .
C40 C 0.7280(4) 0.8739(3) 0.7770(3) 0.0213(15) Uani 1 1 d .
C41 C 0.7951(5) 0.8193(4) 0.8678(4) 0.0287(17) Uani 1 1 d .
C42 C 0.8534(7) 0.7808(5) 0.9622(5) 0.052(3) Uani 1 1 d .
H42A H 0.7968 0.7691 0.9767 0.079 Uiso 1 1 calc R
H42B H 0.8864 0.7984 0.9969 0.079 Uiso 1 1 calc R
H42C H 0.8812 0.7411 0.9455 0.079 Uiso 1 1 calc R
C43 C 0.7492(4) 0.6312(4) 0.7394(3) 0.0227(15) Uani 1 1 d .
C44 C 0.8173(5) 0.6186(4) 0.6925(3) 0.0263(16) Uani 1 1 d .
C45 C 0.8967(5) 0.5961(4) 0.7105(4) 0.0269(16) Uani 1 1 d .
C46 C 0.9586(5) 0.5873(5) 0.6664(4) 0.038(2) Uani 1 1 d .
H46 H 1.0126 0.5721 0.6792 0.046 Uiso 1 1 calc R
C47 C 0.9448(6) 0.5998(5) 0.6040(4) 0.043(2) Uani 1 1 d .
H47 H 0.9893 0.5955 0.5747 0.051 Uiso 1 1 calc R
C48 C 0.8658(6) 0.6184(5) 0.5854(4) 0.041(2) Uani 1 1 d .
H48 H 0.8549 0.6244 0.5424 0.049 Uiso 1 1 calc R
C49 C 0.8016(5) 0.6286(4) 0.6277(3) 0.0302(18) Uani 1 1 d .
C50 C 0.9195(4) 0.5783(4) 0.7774(4) 0.0277(17) Uani 1 1 d .
C51 C 0.9078(5) 0.6211(4) 0.8269(4) 0.0333(18) Uani 1 1 d .
H51 H 0.8796 0.6622 0.8203 0.040 Uiso 1 1 calc R
C52 C 0.9357(5) 0.6055(4) 0.8844(4) 0.0363(19) Uani 1 1 d .
H52 H 0.9260 0.6357 0.9176 0.044 Uiso 1 1 calc R
C53 C 0.9789(5) 0.5451(4) 0.8964(4) 0.0330(18) Uani 1 1 d .
C54 C 0.9899(5) 0.5022(4) 0.8470(4) 0.0359(19) Uani 1 1 d .
H54 H 1.0189 0.4614 0.8533 0.043 Uiso 1 1 calc R
C55 C 0.9596(5) 0.5174(4) 0.7890(4) 0.0280(16) Uani 1 1 d .
H55 H 0.9659 0.4862 0.7563 0.034 Uiso 1 1 calc R
C56 C 1.0122(7) 0.5286(5) 0.9605(4) 0.051(3) Uani 1 1 d .
H56A H 0.9954 0.4832 0.9716 0.076 Uiso 1 1 calc R
H56B H 0.9889 0.5600 0.9907 0.076 Uiso 1 1 calc R
H56C H 1.0738 0.5318 0.9605 0.076 Uiso 1 1 calc R
C57 C 0.7141(6) 0.6465(5) 0.6032(4) 0.036(2) Uani 1 1 d .
C58 C 0.6459(6) 0.6067(4) 0.6138(4) 0.0354(18) Uani 1 1 d .
H58 H 0.6500 0.5708 0.6423 0.042 Uiso 1 1 calc R
C59 C 0.5716(6) 0.6185(5) 0.5834(4) 0.043(2) Uani 1 1 d .
H59 H 0.5246 0.5908 0.5924 0.052 Uiso 1 1 calc R
C60 C 0.5619(6) 0.6677(5) 0.5411(4) 0.044(2) Uani 1 1 d .
C61 C 0.6312(7) 0.7096(6) 0.5326(5) 0.053(3) Uani 1 1 d .
H61 H 0.6262 0.7466 0.5054 0.063 Uiso 1 1 calc R
C62 C 0.7065(6) 0.6989(6) 0.5626(4) 0.047(2) Uani 1 1 d .
H62 H 0.7530 0.7275 0.5553 0.056 Uiso 1 1 calc R
C63 C 0.4849(6) 0.6768(7) 0.5031(5) 0.062(3) Uani 1 1 d .
H63A H 0.4875 0.6476 0.4667 0.093 Uiso 1 1 calc R
H63B H 0.4811 0.7232 0.4894 0.093 Uiso 1 1 calc R
H63C H 0.4353 0.6656 0.5279 0.093 Uiso 1 1 calc R
C64 C 0.4091(6) 0.5178(4) 0.9732(4) 0.0354(19) Uani 1 1 d .
C65 C 0.5929(6) 0.7592(5) 0.9906(4) 0.0350(19) Uani 1 1 d .
C1S C 0.6524(9) 0.6281(7) 0.1261(6) 0.069(3) Uiso 1 1 d .
H1S1 H 0.6183 0.6561 0.1544 0.082 Uiso 1 1 calc R
H1S2 H 0.6198 0.6203 0.0876 0.082 Uiso 1 1 calc R
C2S C 0.9343(7) 0.8124(5) 0.7013(5) 0.004(2) Uiso 0.50 1 d P
H2S1 H 0.9756 0.8489 0.6963 0.005 Uiso 0.50 1 calc PR
H2S2 H 0.9583 0.7764 0.6754 0.005 Uiso 0.50 1 calc PR
Cl1S Cl 0.6777(2) 0.55361(16) 0.16107(15) 0.0663(7) Uiso 1 1 d .
Cl2S Cl 0.7555(3) 0.6699(2) 0.10792(19) 0.0848(10) Uiso 1 1 d .
Cl3S Cl 0.8777(4) 0.8376(3) 0.6506(3) 0.0652(14) Uiso 0.50 1 d P
Cl4S Cl 0.9736(5) 0.7871(4) 0.7604(4) 0.0795(18) Uiso 0.50 1 d P
F1 F 0.3725(3) 0.4745(3) 0.9341(3) 0.0519(15) Uani 1 1 d .
F2 F 0.3928(4) 0.4965(3) 1.0298(3) 0.0554(15) Uani 1 1 d .
F3 F 0.3720(4) 0.5757(3) 0.9648(3) 0.0508(14) Uani 1 1 d .
F4 F 0.6449(3) 0.7096(3) 0.9762(2) 0.0432(12) Uani 1 1 d .
F5 F 0.6404(4) 0.8139(3) 0.9996(3) 0.0584(16) Uani 1 1 d .
F6 F 0.5546(4) 0.7456(3) 1.0432(2) 0.0630(18) Uani 1 1 d .
Fe1 Fe 0.62980(6) 0.56719(5) 0.83572(4) 0.0194(2) Uani 1 1 d .
Fe2 Fe 0.65034(6) 0.73554(5) 0.81047(4) 0.0171(2) Uani 1 1 d .
N1 N 0.6468(4) 0.4664(3) 0.8065(3) 0.0230(12) Uani 1 1 d .
N2 N 0.6641(3) 0.8273(3) 0.7635(3) 0.0180(12) Uani 1 1 d .
O1 O 0.5156(3) 0.5186(2) 0.7353(2) 0.0185(10) Uani 1 1 d .
O2 O 0.5202(3) 0.7697(2) 0.7107(2) 0.0178(9) Uani 1 1 d .
O3 O 0.6583(4) 0.3793(3) 0.7428(3) 0.0312(12) Uani 1 1 d .
O4 O 0.6522(3) 0.9140(2) 0.6977(2) 0.0215(10) Uani 1 1 d .
O5 O 0.7157(4) 0.5414(3) 0.9068(3) 0.0307(12) Uani 1 1 d .
O6 O 0.8043(4) 0.4878(3) 0.9689(3) 0.0459(16) Uani 1 1 d .
O7 O 0.7536(3) 0.7678(3) 0.8640(2) 0.0289(12) Uani 1 1 d .
O8 O 0.8470(4) 0.8321(3) 0.9128(3) 0.0407(15) Uani 1 1 d .
O9 O 0.5837(3) 0.6567(2) 0.8286(2) 0.0213(10) Uani 1 1 d .
O10 O 0.7210(3) 0.5830(2) 0.7686(2) 0.0261(11) Uani 1 1 d .
O11 O 0.7282(3) 0.6912(2) 0.7462(2) 0.0245(11) Uani 1 1 d .
O12 O 0.5254(4) 0.5449(3) 0.8955(3) 0.0342(13) Uani 1 1 d .
O13 O 0.5502(4) 0.5689(3) 1.0049(3) 0.0467(16) Uani 1 1 d .
O14 O 0.5507(4) 0.4543(3) 0.9666(3) 0.0345(13) Uani 1 1 d .
O15 O 0.5733(3) 0.7929(2) 0.8768(2) 0.0245(11) Uani 1 1 d .
O16 O 0.4772(3) 0.7113(3) 0.9190(2) 0.0283(11) Uani 1 1 d .
O17 O 0.4665(4) 0.8273(3) 0.9506(2) 0.0340(13) Uani 1 1 d .
S1 S 0.52239(13) 0.52156(9) 0.95949(9) 0.0291(4) Uani 1 1 d .
S2 S 0.51824(12) 0.77419(9) 0.92806(8) 0.0224(4) Uani 1 1 d .

loop_
_atom_site_aniso_label
_atom_site_aniso_U_11
_atom_site_aniso_U_22
_atom_site_aniso_U_33
_atom_site_aniso_U_23
_atom_site_aniso_U_13
_atom_site_aniso_U_12
C1 0.018(3) 0.017(3) 0.023(4) -0.003(3) -0.003(3) 0.003(3)
C2 0.020(3) 0.015(3) 0.027(4) 0.000(3) 0.008(3) -0.003(3)
C3 0.033(4) 0.022(4) 0.032(4) -0.008(3) 0.002(3) -0.007(3)
C4 0.040(5) 0.028(4) 0.039(5) -0.006(3) 0.025(4) 0.001(3)
C5 0.030(4) 0.026(4) 0.045(5) -0.003(3) 0.015(4) -0.003(3)
C6 0.022(4) 0.025(4) 0.061(6) -0.011(4) -0.003(4) -0.005(3)
C7 0.028(4) 0.016(3) 0.032(4) -0.003(3) 0.002(3) 0.001(3)
C8 0.023(4) 0.033(4) 0.030(4) -0.002(3) -0.005(3) -0.005(3)
C9 0.023(3) 0.028(4) 0.021(4) 0.000(3) 0.004(3) -0.010(3)
C10 0.030(4) 0.029(4) 0.026(4) -0.009(3) -0.003(3) -0.009(3)
C11 0.033(4) 0.030(4) 0.022(4) -0.012(3) 0.002(3) -0.009(3)
C12 0.022(3) 0.027(4) 0.028(4) -0.004(3) 0.006(3) -0.008(3)
C13 0.027(4) 0.024(4) 0.021(3) -0.008(3) 0.004(3) -0.011(3)
C14 0.024(3) 0.024(4) 0.017(3) 0.000(3) 0.004(3) -0.008(3)
C15 0.025(4) 0.026(4) 0.025(4) -0.002(3) 0.005(3) -0.002(3)
C16 0.024(4) 0.037(4) 0.026(4) -0.001(3) -0.008(3) 0.002(3)
C17 0.031(4) 0.036(4) 0.018(3) 0.006(3) 0.003(3) -0.003(3)
C18 0.021(3) 0.036(4) 0.017(3) 0.003(3) 0.006(3) -0.002(3)
C19 0.019(3) 0.022(3) 0.014(3) -0.003(3) -0.002(2) 0.004(3)
C20 0.027(4) 0.021(3) 0.018(3) -0.001(3) 0.000(3) 0.001(3)
C21 0.030(4) 0.029(4) 0.028(4) -0.006(3) 0.002(3) -0.010(3)
C22 0.028(4) 0.016(3) 0.025(4) -0.001(3) 0.007(3) -0.007(3)
C23 0.030(4) 0.014(3) 0.027(4) 0.001(3) 0.003(3) 0.000(3)
C24 0.027(4) 0.026(4) 0.033(4) 0.006(3) 0.008(3) 0.006(3)
C25 0.044(5) 0.020(4) 0.052(5) 0.012(4) 0.017(4) 0.012(4)
C26 0.040(5) 0.022(4) 0.054(5) 0.015(4) 0.001(4) 0.009(3)
C27 0.031(4) 0.045(5) 0.050(5) 0.019(4) -0.001(4) 0.002(4)
C28 0.025(4) 0.025(4) 0.030(4) 0.009(3) -0.001(3) 0.002(3)
C29 0.025(3) 0.019(3) 0.028(4) 0.006(3) 0.005(3) 0.003(3)
C30 0.037(4) 0.037(4) 0.023(4) 0.007(3) -0.007(3) -0.004(4)
C31 0.072(7) 0.058(6) 0.037(5) 0.000(5) -0.011(5) 0.008(6)
C32 0.027(4) 0.016(3) 0.030(4) 0.001(3) 0.010(3) -0.003(3)
C33 0.019(3) 0.024(3) 0.015(3) 0.000(3) 0.001(3) 0.001(3)
C34 0.015(3) 0.023(3) 0.022(3) 0.000(3) 0.007(3) 0.000(3)
C35 0.022(3) 0.020(4) 0.039(4) -0.002(3) 0.003(3) -0.002(3)
C36 0.026(4) 0.026(4) 0.049(5) -0.008(4) 0.012(4) 0.000(3)
C37 0.019(4) 0.028(4) 0.056(5) -0.010(4) 0.007(4) -0.007(3)
C38 0.017(3) 0.022(4) 0.055(5) -0.009(4) -0.006(3) 0.002(3)
C39 0.021(4) 0.029(4) 0.030(4) -0.008(3) -0.002(3) 0.008(3)
C40 0.018(3) 0.017(3) 0.028(4) -0.011(3) 0.005(3) -0.005(3)
C41 0.018(3) 0.029(4) 0.040(4) -0.006(3) -0.002(3) 0.011(3)
C42 0.063(6) 0.043(5) 0.051(6) -0.009(4) -0.044(5) 0.007(5)
C43 0.020(3) 0.033(4) 0.015(3) -0.002(3) 0.001(3) -0.004(3)
C44 0.030(4) 0.031(4) 0.019(3) 0.003(3) 0.005(3) -0.002(3)
C45 0.026(4) 0.027(4) 0.028(4) -0.004(3) -0.003(3) 0.002(3)
C46 0.029(4) 0.062(6) 0.024(4) -0.018(4) 0.004(3) 0.007(4)
C47 0.035(5) 0.060(6) 0.033(5) 0.003(4) 0.012(4) 0.001(4)
C48 0.037(5) 0.061(6) 0.025(4) 0.006(4) 0.008(4) 0.006(4)
C49 0.026(4) 0.046(5) 0.018(4) 0.009(3) 0.008(3) 0.001(3)
C50 0.017(3) 0.040(4) 0.027(4) -0.009(3) 0.003(3) 0.005(3)
C51 0.025(4) 0.036(4) 0.039(5) -0.009(4) -0.005(3) 0.009(3)
C52 0.036(4) 0.037(5) 0.036(5) -0.013(4) -0.010(4) 0.007(4)
C53 0.029(4) 0.041(5) 0.029(4) -0.006(3) -0.006(3) 0.005(4)
C54 0.030(4) 0.035(4) 0.042(5) -0.007(4) -0.006(4) 0.002(3)
C55 0.025(4) 0.035(4) 0.023(4) -0.006(3) -0.006(3) 0.001(3)
C56 0.071(7) 0.042(5) 0.039(5) -0.007(4) -0.017(5) 0.019(5)
C57 0.040(5) 0.049(5) 0.019(4) 0.004(4) 0.013(3) 0.009(4)
C58 0.038(5) 0.041(5) 0.027(4) -0.004(3) 0.003(4) 0.006(4)
C59 0.034(5) 0.066(6) 0.031(5) -0.008(4) 0.005(4) 0.001(4)
C60 0.031(4) 0.070(7) 0.030(4) 0.003(4) 0.005(4) 0.020(4)
C61 0.053(6) 0.061(6) 0.045(5) 0.018(5) 0.006(5) 0.016(5)
C62 0.036(5) 0.062(6) 0.042(5) 0.020(5) -0.004(4) 0.002(4)
C63 0.034(5) 0.113(10) 0.039(5) -0.007(6) -0.004(4) 0.036(6)
C64 0.048(5) 0.028(4) 0.030(4) 0.004(3) 0.013(4) -0.006(4)
C65 0.041(5) 0.046(5) 0.018(4) 0.002(3) -0.001(3) 0.003(4)
F1 0.038(3) 0.062(4) 0.055(3) -0.024(3) 0.012(3) -0.017(3)
F2 0.058(3) 0.071(4) 0.038(3) 0.010(3) 0.019(3) -0.003(3)
F3 0.051(3) 0.049(3) 0.052(3) -0.001(3) 0.018(3) 0.011(3)
F4 0.039(3) 0.046(3) 0.045(3) 0.012(2) -0.001(2) 0.012(2)
F5 0.072(4) 0.059(4) 0.044(3) -0.016(3) -0.018(3) -0.004(3)
F6 0.082(4) 0.087(5) 0.020(2) 0.010(3) 0.000(3) 0.014(4)
Fe1 0.0241(5) 0.0154(5) 0.0187(5) 0.0009(4) 0.0016(4) 0.0010(4)
Fe2 0.0195(5) 0.0155(5) 0.0163(5) 0.0005(4) 0.0001(4) -0.0007(4)
N1 0.025(3) 0.016(3) 0.027(3) 0.003(2) 0.003(3) 0.001(2)
N2 0.017(3) 0.017(3) 0.020(3) -0.002(2) 0.002(2) 0.000(2)
O1 0.017(2) 0.018(2) 0.020(2) -0.0026(19) -0.0013(19) 0.0019(19)
O2 0.018(2) 0.018(2) 0.017(2) 0.0003(19) -0.0021(18) -0.001(2)
O3 0.037(3) 0.020(3) 0.036(3) -0.001(2) 0.001(3) 0.005(2)
O4 0.022(2) 0.016(2) 0.027(3) 0.0063(19) 0.003(2) -0.0034(19)
O5 0.033(3) 0.027(3) 0.032(3) 0.005(2) -0.004(2) 0.004(2)
O6 0.055(4) 0.052(4) 0.031(3) 0.007(3) -0.017(3) 0.014(3)
O7 0.031(3) 0.028(3) 0.028(3) -0.005(2) -0.012(2) 0.003(2)
O8 0.038(3) 0.036(3) 0.049(4) -0.015(3) -0.028(3) 0.006(3)
O9 0.027(2) 0.014(2) 0.023(3) 0.0020(19) -0.002(2) -0.0005(19)
O10 0.025(3) 0.024(3) 0.030(3) 0.003(2) 0.010(2) 0.002(2)
O11 0.026(3) 0.021(3) 0.027(3) 0.000(2) 0.006(2) 0.002(2)
O12 0.035(3) 0.038(3) 0.030(3) 0.009(2) 0.011(3) -0.004(3)
O13 0.060(4) 0.042(4) 0.038(3) -0.019(3) -0.001(3) -0.004(3)
O14 0.049(3) 0.026(3) 0.029(3) 0.002(2) 0.004(3) 0.004(2)
O15 0.036(3) 0.017(2) 0.020(3) -0.0016(19) 0.005(2) 0.003(2)
O16 0.032(3) 0.028(3) 0.025(3) 0.002(2) 0.008(2) 0.006(2)
O17 0.052(4) 0.026(3) 0.023(3) 0.001(2) 0.009(3) 0.014(3)
S1 0.0400(11) 0.0249(9) 0.0223(9) -0.0011(7) 0.0066(8) -0.0054(8)
S2 0.0297(9) 0.0215(9) 0.0159(8) 0.0016(7) 0.0027(7) 0.0058(7)

loop_
_atom_type_symbol
_atom_type_description
_atom_type_scat_dispersion_real
_atom_type_scat_dispersion_imag
_atom_type_scat_source
C C 0.0033 0.0016 'International Tables Vol C Tables 4.2.6.8 and 6.1.1.4'
H H 0.0000 0.0000 'International Tables Vol C Tables 4.2.6.8 and 6.1.1.4'
N N 0.0061 0.0033 'International Tables Vol C Tables 4.2.6.8 and 6.1.1.4'
O O 0.0106 0.0060 'International Tables Vol C Tables 4.2.6.8 and 6.1.1.4'
Fe Fe 0.3463 0.8444 'International Tables Vol C Tables 4.2.6.8 and 6.1.1.4'
S S 0.1246 0.1234 'International Tables Vol C Tables 4.2.6.8 and 6.1.1.4'
F F 0.0171 0.0103 'International Tables Vol C Tables 4.2.6.8 and 6.1.1.4'
Cl Cl 0.1484 0.1585 'International Tables Vol C Tables 4.2.6.8 and 6.1.1.4'

loop_
_geom_angle_atom_site_label_1
_geom_angle_atom_site_label_2
_geom_angle_atom_site_label_3
_geom_angle
C2 C1 C14 103.9(5)
C2 C1 C20 104.6(5)
C14 C1 C20 103.9(5)
C2 C1 H1 114.4
C14 C1 H1 114.4
C20 C1 H1 114.4
C7 C2 C3 120.9(7)
C7 C2 C1 114.2(6)
C3 C2 C1 124.9(7)
C4 C3 C2 118.0(8)
C4 C3 H3 121.0
C2 C3 H3 121.0
C5 C4 C3 121.1(8)
C5 C4 H4 119.5
C3 C4 H4 119.5
C4 C5 C6 120.0(7)
C4 C5 H5 120.0
C6 C5 H5 120.0
C7 C6 C5 119.5(8)
C7 C6 H6 120.2
C5 C6 H6 120.2
C6 C7 C2 120.6(8)
C6 C7 C8 127.1(7)
C2 C7 C8 112.3(6)
C9 C8 C7 108.0(6)
C9 C8 C15 106.6(6)
C7 C8 C15 104.8(6)
C9 C8 H8 112.3
C7 C8 H8 112.3
C15 C8 H8 112.3
C14 C9 C10 122.0(7)
C14 C9 C8 111.6(6)
C10 C9 C8 126.3(7)
C11 C10 C9 120.3(7)
C11 C10 H10 119.8
C9 C10 H10 119.8
C10 C11 C12 119.5(7)
C10 C11 H11 120.2
C12 C11 H11 120.2
C11 C12 C13 119.2(7)
C11 C12 C21 135.8(7)
C13 C12 C21 105.0(7)
O1 C13 C14 127.8(6)
O1 C13 C12 110.8(6)
C14 C13 C12 121.4(7)
C9 C14 C13 117.4(6)
C9 C14 C1 115.2(6)
C13 C14 C1 127.3(6)
C20 C15 C16 123.3(7)
C20 C15 C8 111.6(6)
C16 C15 C8 125.1(7)
C17 C16 C15 119.4(7)
C17 C16 H16 120.3
C15 C16 H16 120.3
C18 C17 C16 118.2(7)
C18 C17 H17 120.9
C16 C17 H17 120.9
C17 C18 C19 120.0(7)
C17 C18 C32 134.8(7)
C19 C18 C32 105.2(6)
C20 C19 O2 126.9(6)
C20 C19 C18 122.8(6)
O2 C19 C18 110.3(6)
C19 C20 C15 116.2(6)
C19 C20 C1 128.6(6)
C15 C20 C1 115.0(6)
C22 C21 C12 105.4(7)
C22 C21 H21 127.3
C12 C21 H21 127.3
C21 C22 O1 113.9(7)
C21 C22 C23 130.8(7)
O1 C22 C23 115.3(6)
N1 C23 O3 115.7(7)
N1 C23 C22 125.4(7)
O3 C23 C22 118.9(6)
C29 C24 O3 107.4(6)
C29 C24 C25 124.7(8)
O3 C24 C25 127.8(8)
C26 C25 C24 114.8(8)
C26 C25 H25 122.6
C24 C25 H25 122.6
C25 C26 C27 122.8(8)
C25 C26 H26 118.6
C27 C26 H26 118.6
C26 C27 C28 121.5(9)
C26 C27 H27 119.2
C28 C27 H27 119.2
C29 C28 C27 115.7(8)
C29 C28 C30 119.9(7)
C27 C28 C30 124.4(8)
C24 C29 N1 108.6(7)
C24 C29 C28 120.4(7)
N1 C29 C28 130.9(7)
O5 C30 O6 121.4(8)
O5 C30 C28 124.8(7)
O6 C30 C28 113.8(7)
O6 C31 H31A 109.5
O6 C31 H31B 109.5
H31A C31 H31B 109.5
O6 C31 H31C 109.5
H31A C31 H31C 109.5
H31B C31 H31C 109.5
C33 C32 C18 105.4(6)
C33 C32 H32 127.3
C18 C32 H32 127.3
C32 C33 O2 114.9(6)
C32 C33 C34 129.9(7)
O2 C33 C34 115.1(6)
N2 C34 O4 115.7(6)
N2 C34 C33 126.1(6)
O4 C34 C33 118.2(6)
C36 C35 C40 124.9(8)
C36 C35 O4 127.5(7)
C40 C35 O4 107.6(6)
C35 C36 C37 114.6(8)
C35 C36 H36 122.7
C37 C36 H36 122.7
C36 C37 C38 121.9(7)
C36 C37 H37 119.0
C38 C37 H37 119.0
C39 C38 C37 122.4(7)
C39 C38 H38 118.8
C37 C38 H38 118.8
C38 C39 C40 115.7(7)
C38 C39 C41 123.7(7)
C40 C39 C41 120.5(7)
C35 C40 C39 120.5(7)
C35 C40 N2 108.7(6)
C39 C40 N2 130.8(7)
O7 C41 O8 123.9(8)
O7 C41 C39 123.4(7)
O8 C41 C39 112.7(7)
O8 C42 H42A 109.5
O8 C42 H42B 109.5
H42A C42 H42B 109.5
O8 C42 H42C 109.5
H42A C42 H42C 109.5
H42B C42 H42C 109.5
O10 C43 O11 126.5(7)
O10 C43 C44 117.9(7)
O11 C43 C44 115.5(6)
C45 C44 C49 118.3(7)
C45 C44 C43 121.3(7)
C49 C44 C43 120.4(7)
C46 C45 C44 119.6(7)
C46 C45 C50 116.8(7)
C44 C45 C50 123.5(7)
C45 C46 C47 122.2(8)
C45 C46 H46 118.9
C47 C46 H46 118.9
C48 C47 C46 118.6(8)
C48 C47 H47 120.7
C46 C47 H47 120.7
C47 C48 C49 121.5(8)
C47 C48 H48 119.2
C49 C48 H48 119.2
C48 C49 C44 119.5(7)
C48 C49 C57 118.5(7)
C44 C49 C57 121.9(7)
C51 C50 C55 117.8(7)
C51 C50 C45 123.3(7)
C55 C50 C45 118.8(7)
C52 C51 C50 121.2(8)
C52 C51 H51 119.4
C50 C51 H51 119.4
C51 C52 C53 121.5(8)
C51 C52 H52 119.3
C53 C52 H52 119.3
C54 C53 C52 117.1(8)
C54 C53 C56 121.4(8)
C52 C53 C56 121.5(7)
C55 C54 C53 121.2(8)
C55 C54 H54 119.4
C53 C54 H54 119.4
C54 C55 C50 121.1(7)
C54 C55 H55 119.5
C50 C55 H55 119.5
C53 C56 H56A 109.5
C53 C56 H56B 109.5
H56A C56 H56B 109.5
C53 C56 H56C 109.5
H56A C56 H56C 109.5
H56B C56 H56C 109.5
C58 C57 C62 119.0(9)
C58 C57 C49 121.8(8)
C62 C57 C49 118.6(8)
C57 C58 C59 120.2(9)
C57 C58 H58 119.9
C59 C58 H58 119.9
C60 C59 C58 123.0(10)
C60 C59 H59 118.5
C58 C59 H59 118.5
C59 C60 C61 116.1(9)
C59 C60 C63 123.7(10)
C61 C60 C63 120.2(10)
C62 C61 C60 121.8(9)
C62 C61 H61 119.1
C60 C61 H61 119.1
C57 C62 C61 119.7(10)
C57 C62 H62 120.1
C61 C62 H62 120.1
C60 C63 H63A 109.5
C60 C63 H63B 109.5
H63A C63 H63B 109.5
C60 C63 H63C 109.5
H63A C63 H63C 109.5
H63B C63 H63C 109.5
F3 C64 F2 109.1(7)
F3 C64 F1 107.0(8)
F2 C64 F1 106.6(7)
F3 C64 S1 112.4(6)
F2 C64 S1 110.9(7)
F1 C64 S1 110.6(6)
F6 C65 F4 109.4(7)
F6 C65 F5 107.6(7)
F4 C65 F5 107.4(7)
F6 C65 S2 111.8(6)
F4 C65 S2 110.8(6)
F5 C65 S2 109.7(6)
Cl1S C1S Cl2S 106.0(7)
Cl1S C1S H1S1 110.5
Cl2S C1S H1S1 110.5
Cl1S C1S H1S2 110.5
Cl2S C1S H1S2 110.5
H1S1 C1S H1S2 108.7
Cl3S C2S Cl4S 167.4(9)
Cl3S C2S H2S1 93.9
Cl4S C2S H2S1 93.9
Cl3S C2S H2S2 93.9
Cl4S C2S H2S2 93.9
H2S1 C2S H2S2 103.1
O9 Fe1 O10 93.7(2)
O9 Fe1 O5 121.7(2)
O10 Fe1 O5 95.3(2)
O9 Fe1 N1 154.1(2)
O10 Fe1 N1 81.5(2)
O5 Fe1 N1 84.2(2)
O9 Fe1 O12 87.2(2)
O10 Fe1 O12 172.3(2)
O5 Fe1 O12 90.7(2)
N1 Fe1 O12 94.4(2)
O9 Fe2 O11 96.2(2)
O9 Fe2 O7 124.3(2)
O11 Fe2 O7 92.0(2)
O9 Fe2 N2 149.6(2)
O11 Fe2 N2 89.7(2)
O7 Fe2 N2 85.0(2)
O9 Fe2 O15 89.7(2)
O11 Fe2 O15 174.1(2)
O7 Fe2 O15 85.2(2)
N2 Fe2 O15 84.9(2)
C23 N1 C29 104.4(6)
C23 N1 Fe1 130.3(5)
C29 N1 Fe1 122.5(5)
C34 N2 C40 103.6(6)
C34 N2 Fe2 132.6(5)
C40 N2 Fe2 123.7(5)
C13 O1 C22 104.9(5)
C33 O2 C19 104.2(5)
C23 O3 C24 103.7(6)
C34 O4 C35 104.4(5)
C30 O5 Fe1 134.5(5)
C30 O6 C31 116.6(7)
C41 O7 Fe2 135.5(5)
C41 O8 C42 116.2(7)
Fe2 O9 Fe1 124.4(3)
C43 O10 Fe1 136.6(5)
C43 O11 Fe2 130.7(5)
S1 O12 Fe1 131.4(4)
S2 O15 Fe2 133.4(3)
O14 S1 O13 117.1(4)
O14 S1 O12 113.2(3)
O13 S1 O12 114.9(4)
O14 S1 C64 104.7(4)
O13 S1 C64 102.7(4)
O12 S1 C64 101.5(4)
O17 S2 O16 116.3(4)
O17 S2 O15 114.0(3)
O16 S2 O15 113.4(3)
O17 S2 C65 104.3(4)
O16 S2 C65 104.5(4)
O15 S2 C65 102.3(4)

loop_
_geom_bond_atom_site_label_1
_geom_bond_atom_site_label_2
_geom_bond_distance
C1 C2 1.513(9)
C1 C14 1.540(9)
C1 C20 1.541(10)
C1 H1 1.0000
C2 C7 1.395(11)
C2 C3 1.404(11)
C3 C4 1.400(12)
C3 H3 0.9500
C4 C5 1.397(13)
C4 H4 0.9500
C5 C6 1.399(13)
C5 H5 0.9500
C6 C7 1.381(11)
C6 H6 0.9500
C7 C8 1.521(11)
C8 C9 1.508(11)
C8 C15 1.530(10)
C8 H8 1.0000
C9 C14 1.381(10)
C9 C10 1.398(10)
C10 C11 1.383(12)
C10 H10 0.9500
C11 C12 1.389(11)
C11 H11 0.9500
C12 C13 1.425(10)
C12 C21 1.435(11)
C13 O1 1.357(9)
C13 C14 1.393(11)
C15 C20 1.378(11)
C15 C16 1.400(11)
C16 C17 1.400(11)
C16 H16 0.9500
C17 C18 1.384(11)
C17 H17 0.9500
C18 C19 1.411(10)
C18 C32 1.452(10)
C19 C20 1.370(10)
C19 O2 1.395(8)
C21 C22 1.349(11)
C21 H21 0.9500
C22 O1 1.374(9)
C22 C23 1.447(11)
C23 N1 1.297(10)
C23 O3 1.340(9)
C24 C29 1.374(11)
C24 O3 1.388(10)
C24 C25 1.407(11)
C25 C26 1.378(14)
C25 H25 0.9500
C26 C27 1.386(14)
C26 H26 0.9500
C27 C28 1.436(12)
C27 H27 0.9500
C28 C29 1.400(11)
C28 C30 1.454(12)
C29 N1 1.383(9)
C30 O5 1.229(10)
C30 O6 1.319(10)
C31 O6 1.466(12)
C31 H31A 0.9800
C31 H31B 0.9800
C31 H31C 0.9800
C32 C33 1.337(11)
C32 H32 0.9500
C33 O2 1.364(8)
C33 C34 1.440(10)
C34 N2 1.320(9)
C34 O4 1.343(8)
C35 C36 1.373(11)
C35 C40 1.380(11)
C35 O4 1.396(9)
C36 C37 1.379(13)
C36 H36 0.9500
C37 C38 1.400(12)
C37 H37 0.9500
C38 C39 1.383(11)
C38 H38 0.9500
C39 C40 1.391(11)
C39 C41 1.470(11)
C40 N2 1.409(9)
C41 O7 1.229(10)
C41 O8 1.298(10)
C42 O8 1.485(12)
C42 H42A 0.9800
C42 H42B 0.9800
C42 H42C 0.9800
C43 O10 1.238(9)
C43 O11 1.258(9)
C43 C44 1.503(10)
C44 C45 1.394(11)
C44 C49 1.434(10)
C45 C46 1.379(11)
C45 C50 1.528(11)
C46 C47 1.386(13)
C46 H46 0.9500
C47 C48 1.369(13)
C47 H47 0.9500
C48 C49 1.384(11)
C48 H48 0.9500
C49 C57 1.528(12)
C50 C51 1.383(11)
C50 C55 1.402(11)
C51 C52 1.354(12)
C51 H51 0.9500
C52 C53 1.419(12)
C52 H52 0.9500
C53 C54 1.381(12)
C53 C56 1.515(12)
C54 C55 1.374(12)
C54 H54 0.9500
C55 H55 0.9500
C56 H56A 0.9800
C56 H56B 0.9800
C56 H56C 0.9800
C57 C58 1.365(13)
C57 C62 1.375(13)
C58 C59 1.370(13)
C58 H58 0.9500
C59 C60 1.355(14)
C59 H59 0.9500
C60 C61 1.397(16)
C60 C63 1.483(13)
C61 C62 1.376(14)
C61 H61 0.9500
C62 H62 0.9500
C63 H63A 0.9800
C63 H63B 0.9800
C63 H63C 0.9800
C64 F3 1.316(10)
C64 F2 1.317(10)
C64 F1 1.343(10)
C64 S1 1.824(9)
C65 F6 1.316(10)
C65 F4 1.330(10)
C65 F5 1.348(11)
C65 S2 1.820(8)
C1S Cl1S 1.725(13)
C1S Cl2S 1.882(14)
C1S H1S1 0.9900
C1S H1S2 0.9900
C2S Cl3S 1.501(12)
C2S Cl4S 1.509(13)
C2S H2S1 0.9900
C2S H2S2 0.9900
Fe1 O9 1.949(5)
Fe1 O10 2.071(5)
Fe1 O5 2.114(6)
Fe1 N1 2.139(6)
Fe1 O12 2.147(5)
Fe2 O9 1.944(5)
Fe2 O11 2.059(5)
Fe2 O7 2.107(5)
Fe2 N2 2.116(6)
Fe2 O15 2.207(5)
O12 S1 1.456(6)
O13 S1 1.434(6)
O14 S1 1.432(6)
O15 S2 1.458(5)
O16 S2 1.436(6)
O17 S2 1.432(6)

loop_
_geom_torsion_atom_site_label_1
_geom_torsion_atom_site_label_2
_geom_torsion_atom_site_label_3
_geom_torsion_atom_site_label_4
_geom_torsion
C14 C1 C2 C7 -55.3(7)
C20 C1 C2 C7 53.4(7)
C14 C1 C2 C3 124.7(7)
C20 C1 C2 C3 -126.6(7)
C7 C2 C3 C4 -0.1(11)
C1 C2 C3 C4 179.9(7)
C2 C3 C4 C5 -0.7(11)
C3 C4 C5 C6 0.2(12)
C4 C5 C6 C7 1.1(12)
C5 C6 C7 C2 -1.8(11)
C5 C6 C7 C8 177.6(7)
C3 C2 C7 C6 1.3(11)
C1 C2 C7 C6 -178.7(7)
C3 C2 C7 C8 -178.2(7)
C1 C2 C7 C8 1.9(9)
C6 C7 C8 C9 -124.7(8)
C2 C7 C8 C9 54.7(8)
C6 C7 C8 C15 121.9(8)
C2 C7 C8 C15 -58.7(8)
C7 C8 C9 C14 -53.5(8)
C15 C8 C9 C14 58.6(8)
C7 C8 C9 C10 126.8(8)
C15 C8 C9 C10 -121.1(8)
C14 C9 C10 C11 0.4(11)
C8 C9 C10 C11 -179.9(7)
C9 C10 C11 C12 1.2(11)
C10 C11 C12 C13 -0.4(11)
C10 C11 C12 C21 178.0(8)
C11 C12 C13 O1 178.8(6)
C21 C12 C13 O1 -0.1(8)
C11 C12 C13 C14 -1.9(11)
C21 C12 C13 C14 179.2(7)
C10 C9 C14 C13 -2.7(10)
C8 C9 C14 C13 177.6(6)
C10 C9 C14 C1 176.9(6)
C8 C9 C14 C1 -2.8(9)
O1 C13 C14 C9 -177.4(7)
C12 C13 C14 C9 3.4(10)
O1 C13 C14 C1 3.1(12)
C12 C13 C14 C1 -176.1(7)
C2 C1 C14 C9 56.9(8)
C20 C1 C14 C9 -52.4(7)
C2 C1 C14 C13 -123.6(7)
C20 C1 C14 C13 127.1(7)
C9 C8 C15 C20 -56.1(8)
C7 C8 C15 C20 58.3(8)
C9 C8 C15 C16 123.5(8)
C7 C8 C15 C16 -122.1(8)
C20 C15 C16 C17 -3.4(12)
C8 C15 C16 C17 177.1(7)
C15 C16 C17 C18 1.9(11)
C16 C17 C18 C19 0.1(11)
C16 C17 C18 C32 178.9(8)
C17 C18 C19 C20 -1.0(11)
C32 C18 C19 C20 179.9(6)
C17 C18 C19 O2 -179.6(6)
C32 C18 C19 O2 1.3(7)
O2 C19 C20 C15 178.0(6)
C18 C19 C20 C15 -0.2(10)
O2 C19 C20 C1 2.7(11)
C18 C19 C20 C1 -175.6(7)
C16 C15 C20 C19 2.4(11)
C8 C15 C20 C19 -177.9(6)
C16 C15 C20 C1 178.5(7)
C8 C15 C20 C1 -1.9(9)
C2 C1 C20 C19 121.6(8)
C14 C1 C20 C19 -129.7(7)
C2 C1 C20 C15 -53.8(8)
C14 C1 C20 C15 54.9(8)
C11 C12 C21 C22 -177.7(8)
C13 C12 C21 C22 0.9(8)
C12 C21 C22 O1 -1.4(8)
C12 C21 C22 C23 176.0(7)
C21 C22 C23 N1 -173.6(7)
O1 C22 C23 N1 3.8(10)
C21 C22 C23 O3 8.6(12)
O1 C22 C23 O3 -174.1(6)
C29 C24 C25 C26 -0.6(12)
O3 C24 C25 C26 179.3(8)
C24 C25 C26 C27 1.9(13)
C25 C26 C27 C28 -1.9(14)
C26 C27 C28 C29 0.5(12)
C26 C27 C28 C30 -178.2(8)
O3 C24 C29 N1 -1.2(8)
C25 C24 C29 N1 178.8(7)
O3 C24 C29 C28 179.4(6)
C25 C24 C29 C28 -0.6(12)
C27 C28 C29 C24 0.7(11)
C30 C28 C29 C24 179.4(7)
C27 C28 C29 N1 -178.6(7)
C30 C28 C29 N1 0.1(12)
C29 C28 C30 O5 -11.6(12)
C27 C28 C30 O5 167.0(8)
C29 C28 C30 O6 166.1(7)
C27 C28 C30 O6 -15.3(12)
C17 C18 C32 C33 179.5(8)
C19 C18 C32 C33 -1.6(8)
C18 C32 C33 O2 1.3(8)
C18 C32 C33 C34 -178.1(7)
C32 C33 C34 N2 -178.0(7)
O2 C33 C34 N2 2.6(10)
C32 C33 C34 O4 3.6(11)
O2 C33 C34 O4 -175.8(5)
C40 C35 C36 C37 -0.3(12)
O4 C35 C36 C37 -179.4(7)
C35 C36 C37 C38 -1.8(11)
C36 C37 C38 C39 2.8(12)
C37 C38 C39 C40 -1.7(11)
C37 C38 C39 C41 -177.6(7)
C36 C35 C40 C39 1.3(12)
O4 C35 C40 C39 -179.4(6)
C36 C35 C40 N2 -178.5(7)
O4 C35 C40 N2 0.8(8)
C38 C39 C40 C35 -0.3(10)
C41 C39 C40 C35 175.8(7)
C38 C39 C40 N2 179.5(7)
C41 C39 C40 N2 -4.5(11)
C38 C39 C41 O7 -172.1(7)
C40 C39 C41 O7 12.2(11)
C38 C39 C41 O8 7.9(10)
C40 C39 C41 O8 -167.9(7)
O10 C43 C44 C45 -65.7(10)
O11 C43 C44 C45 112.3(8)
O10 C43 C44 C49 113.6(9)
O11 C43 C44 C49 -68.5(10)
C49 C44 C45 C46 3.0(12)
C43 C44 C45 C46 -177.8(8)
C49 C44 C45 C50 -175.1(8)
C43 C44 C45 C50 4.2(12)
C44 C45 C46 C47 -0.1(14)
C50 C45 C46 C47 178.0(9)
C45 C46 C47 C48 -3.3(16)
C46 C47 C48 C49 3.8(16)
C47 C48 C49 C44 -1.0(15)
C47 C48 C49 C57 -177.4(9)
C45 C44 C49 C48 -2.5(13)
C43 C44 C49 C48 178.3(8)
C45 C44 C49 C57 173.9(8)
C43 C44 C49 C57 -5.4(13)
C46 C45 C50 C51 128.2(9)
C44 C45 C50 C51 -53.8(12)
C46 C45 C50 C55 -47.4(11)
C44 C45 C50 C55 130.7(8)
C55 C50 C51 C52 1.4(12)
C45 C50 C51 C52 -174.1(8)
C50 C51 C52 C53 0.7(14)
C51 C52 C53 C54 -1.3(13)
C51 C52 C53 C56 178.3(9)
C52 C53 C54 C55 -0.4(13)
C56 C53 C54 C55 180.0(9)
C53 C54 C55 C50 2.6(13)
C51 C50 C55 C54 -3.1(12)
C45 C50 C55 C54 172.6(8)
C48 C49 C57 C58 118.5(10)
C44 C49 C57 C58 -57.9(12)
C48 C49 C57 C62 -52.5(13)
C44 C49 C57 C62 131.2(10)
C62 C57 C58 C59 1.1(13)
C49 C57 C58 C59 -169.8(8)
C57 C58 C59 C60 1.7(14)
C58 C59 C60 C61 -4.1(14)
C58 C59 C60 C63 173.4(9)
C59 C60 C61 C62 4.0(15)
C63 C60 C61 C62 -173.7(10)
C58 C57 C62 C61 -1.2(15)
C49 C57 C62 C61 170.0(9)
C60 C61 C62 C57 -1.5(17)
O3 C23 N1 C29 0.1(8)
C22 C23 N1 C29 -177.8(7)
O3 C23 N1 Fe1 161.1(5)
C22 C23 N1 Fe1 -16.7(11)
C24 C29 N1 C23 0.7(8)
C28 C29 N1 C23 -180.0(8)
C24 C29 N1 Fe1 -162.2(5)
C28 C29 N1 Fe1 17.1(11)
O9 Fe1 N1 C23 1.8(10)
O10 Fe1 N1 C23 -79.1(6)
O5 Fe1 N1 C23 -175.4(7)
O12 Fe1 N1 C23 94.4(7)
O9 Fe1 N1 C29 159.9(5)
O10 Fe1 N1 C29 78.9(5)
O5 Fe1 N1 C29 -17.3(5)
O12 Fe1 N1 C29 -107.6(6)
O4 C34 N2 C40 0.0(7)
C33 C34 N2 C40 -178.4(6)
O4 C34 N2 Fe2 -177.7(4)
C33 C34 N2 Fe2 3.9(10)
C35 C40 N2 C34 -0.5(7)
C39 C40 N2 C34 179.7(7)
C35 C40 N2 Fe2 177.5(5)
C39 C40 N2 Fe2 -2.3(10)
O9 Fe2 N2 C34 -14.3(9)
O11 Fe2 N2 C34 87.5(6)
O7 Fe2 N2 C34 179.5(6)
O15 Fe2 N2 C34 -94.9(6)
O9 Fe2 N2 C40 168.4(5)
O11 Fe2 N2 C40 -89.8(5)
O7 Fe2 N2 C40 2.2(5)
O15 Fe2 N2 C40 87.8(5)
C14 C13 O1 C22 -179.9(7)
C12 C13 O1 C22 -0.7(7)
C21 C22 O1 C13 1.3(8)
C23 C22 O1 C13 -176.5(6)
C32 C33 O2 C19 -0.5(8)
C34 C33 O2 C19 179.0(6)
C20 C19 O2 C33 -179.0(7)
C18 C19 O2 C33 -0.6(7)
N1 C23 O3 C24 -0.8(8)
C22 C23 O3 C24 177.2(6)
C29 C24 O3 C23 1.2(8)
C25 C24 O3 C23 -178.8(8)
N2 C34 O4 C35 0.4(8)
C33 C34 O4 C35 179.0(6)
C36 C35 O4 C34 178.5(8)
C40 C35 O4 C34 -0.7(7)
O6 C30 O5 Fe1 -174.4(6)
C28 C30 O5 Fe1 3.1(13)
O9 Fe1 O5 C30 -169.1(7)
O10 Fe1 O5 C30 -71.4(8)
N1 Fe1 O5 C30 9.4(8)
O12 Fe1 O5 C30 103.8(8)
O5 C30 O6 C31 -0.4(13)
C28 C30 O6 C31 -178.2(8)
O8 C41 O7 Fe2 166.7(5)
C39 C41 O7 Fe2 -13.4(12)
O9 Fe2 O7 C41 -165.8(7)
O11 Fe2 O7 C41 95.3(7)
N2 Fe2 O7 C41 5.8(7)
O15 Fe2 O7 C41 -79.5(7)
O7 C41 O8 C42 -1.4(12)
C39 C41 O8 C42 178.7(7)
O11 Fe2 O9 Fe1 39.5(3)
O7 Fe2 O9 Fe1 -57.2(4)
N2 Fe2 O9 Fe1 139.6(4)
O15 Fe2 O9 Fe1 -141.1(3)
O10 Fe1 O9 Fe2 -34.1(3)
O5 Fe1 O9 Fe2 64.5(4)
N1 Fe1 O9 Fe2 -112.2(5)
O12 Fe1 O9 Fe2 153.6(3)
O11 C43 O10 Fe1 3.3(12)
C44 C43 O10 Fe1 -179.0(5)
O9 Fe1 O10 C43 10.1(7)
O5 Fe1 O10 C43 -112.3(7)
N1 Fe1 O10 C43 164.4(7)
O12 Fe1 O10 C43 106.6(17)
O10 C43 O11 Fe2 6.1(11)
C44 C43 O11 Fe2 -171.6(5)
O9 Fe2 O11 C43 -24.9(7)
O7 Fe2 O11 C43 99.9(6)
N2 Fe2 O11 C43 -175.1(6)
O15 Fe2 O11 C43 160.9(18)
O9 Fe1 O12 S1 -121.5(5)
O10 Fe1 O12 S1 141.5(14)
O5 Fe1 O12 S1 0.1(5)
N1 Fe1 O12 S1 84.4(5)
O9 Fe2 O15 S2 19.3(5)
O11 Fe2 O15 S2 -166.4(18)
O7 Fe2 O15 S2 -105.2(5)
N2 Fe2 O15 S2 169.4(5)
Fe1 O12 S1 O14 -69.5(6)
Fe1 O12 S1 O13 68.9(6)
Fe1 O12 S1 C64 178.9(5)
F3 C64 S1 O14 -176.3(6)
F2 C64 S1 O14 61.3(7)
F1 C64 S1 O14 -56.7(7)
F3 C64 S1 O13 60.8(7)
F2 C64 S1 O13 -61.6(7)
F1 C64 S1 O13 -179.6(6)
F3 C64 S1 O12 -58.3(7)
F2 C64 S1 O12 179.3(6)
F1 C64 S1 O12 61.3(7)
Fe2 O15 S2 O17 -167.4(4)
Fe2 O15 S2 O16 -31.2(6)
Fe2 O15 S2 C65 80.7(5)
F6 C65 S2 O17 56.7(7)
F4 C65 S2 O17 179.1(6)
F5 C65 S2 O17 -62.6(7)
F6 C65 S2 O16 -65.8(7)
F4 C65 S2 O16 56.6(6)
F5 C65 S2 O16 174.9(6)
F6 C65 S2 O15 175.8(6)
F4 C65 S2 O15 -61.9(6)
F5 C65 S2 O15 56.5(6)
